data_7206631
loop_
_publ_author_name
'Li, Xia'
'Gu, Ya-Kun'
'Deng, Xue-Bin'
'Zhao, Kai'
'Jin, Lin-Pei'

_publ_section_title
;
 Effect of anions on architectures of transition metal complexes with
 1,4-bis(1,2,4-triazol-1-yl)butane
;
_journal_issue 22
_journal_name_full CrystEngComm
_journal_page_first 6665
_journal_paper_doi 10.1039/c1ce05491k
_journal_volume 13
_journal_year 2011
_chemical_formula_moiety C8H12CuN3O4
_chemical_formula_sum 'C8 H12 Cu N3 O4'
_chemical_formula_weight 277.76
_chemical_name_systematic
;
?
;
_space_group_IT_number 13
_symmetry_cell_setting monoclinic
_symmetry_space_group_name_Hall '-P 2yc'
_symmetry_space_group_name_H-M 'P 1 2/c 1'
_atom_sites_solution_hydrogens geom
_atom_sites_solution_primary direct
_atom_sites_solution_secondary difmap
_audit_creation_method SHELXL-97
_cell_angle_alpha 90.00
_cell_angle_beta 104.559(3)
_cell_angle_gamma 90.00
_cell_formula_units_Z 4
_cell_length_a 8.4528(17)
_cell_length_b 8.9701(18)
_cell_length_c 15.530(3)
_cell_measurement_temperature 296(2)
_cell_measurement_theta_max 0.187
_cell_measurement_theta_min 0.066
_cell_volume 1139.7(4)
_computing_structure_refinement 'SHELXL-97 (Sheldrick, 1997)'
_diffrn_ambient_temperature 296(2)
_diffrn_measured_fraction_theta_full 0.999
_diffrn_measured_fraction_theta_max 0.999
_diffrn_measurement_device_type 'CCD area detector'
_diffrn_measurement_method 'phi and omega scans'
_diffrn_radiation_monochromator graphite
_diffrn_radiation_source 'fine-focus sealed tube'
_diffrn_radiation_type MoK\a
_diffrn_radiation_wavelength 0.71073
_diffrn_reflns_av_R_equivalents 0.0492
_diffrn_reflns_av_sigmaI/netI 0.0433
_diffrn_reflns_limit_h_max 9
_diffrn_reflns_limit_h_min -10
_diffrn_reflns_limit_k_max 5
_diffrn_reflns_limit_k_min -10
_diffrn_reflns_limit_l_max 18
_diffrn_reflns_limit_l_min -18
_diffrn_reflns_number 5380
_diffrn_reflns_theta_full 25.02
_diffrn_reflns_theta_max 25.02
_diffrn_reflns_theta_min 2.27
_exptl_absorpt_coefficient_mu 1.919
_exptl_absorpt_correction_T_max 25.020
_exptl_absorpt_correction_T_min 0.410
_exptl_absorpt_correction_type multi-scan
_exptl_crystal_colour blue
_exptl_crystal_density_diffrn 1.619
_exptl_crystal_description block
_exptl_crystal_F_000 714
_exptl_crystal_size_max 0.46
_exptl_crystal_size_mid 0.38
_exptl_crystal_size_min 0.26
_refine_diff_density_max 0.326
_refine_diff_density_min -0.236
_refine_diff_density_rms 0.062
_refine_ls_extinction_method none
_refine_ls_goodness_of_fit_ref 1.082
_refine_ls_hydrogen_treatment constr
_refine_ls_matrix_type full
_refine_ls_number_parameters 165
_refine_ls_number_reflns 2019
_refine_ls_number_restraints 5
_refine_ls_restrained_S_all 1.083
_refine_ls_R_factor_all 0.0522
_refine_ls_R_factor_gt 0.0368
_refine_ls_shift/su_max 0.031
_refine_ls_shift/su_mean 0.001
_refine_ls_structure_factor_coef Fsqd
_refine_ls_weighting_details 'calc w=1/[\s^2^(Fo^2^)+(0.0376P)^2^+0.4216P] where P=(Fo^2^+2Fc^2^)/3'
_refine_ls_weighting_scheme calc
_refine_ls_wR_factor_gt 0.0847
_refine_ls_wR_factor_ref 0.0904
_reflns_number_gt 1599
_reflns_number_total 2019
_reflns_threshold_expression >2sigma(I)
_cod_data_source_file c1ce05491k.txt
_cod_data_source_block 100629b_0m
_cod_original_sg_symbol_H-M P2/c
_cod_database_code 7206631

loop_
_symmetry_equiv_pos_as_xyz
'x, y, z'
'-x, y, -z+1/2'
'-x, -y, -z'
'x, -y, z-1/2'

loop_
_atom_site_label
_atom_site_type_symbol
_atom_site_fract_x
_atom_site_fract_y
_atom_site_fract_z
_atom_site_U_iso_or_equiv
_atom_site_adp_type
_atom_site_occupancy
_atom_site_symmetry_multiplicity
_atom_site_calc_flag
_atom_site_refinement_flags
Cu1 Cu 0.04700(5) 0.37778(5) 0.46679(2) 0.03748(17) Uani 1 1 d .
N1 N 0.1326(4) 0.1988(3) 0.3976(2) 0.0430(7) Uani 1 1 d .
N2 N 0.2130(4) 0.0999(4) 0.2886(2) 0.0581(10) Uani 1 1 d D
N3 N 0.2093(6) -0.0135(4) 0.3452(3) 0.0739(12) Uani 1 1 d .
O1 O -0.1567(3) 0.2864(3) 0.48009(17) 0.0504(7) Uani 1 1 d .
O2 O -0.2338(3) 0.4921(3) 0.53725(18) 0.0504(7) Uani 1 1 d .
O3 O 0.1534(3) 0.3258(3) 0.59045(17) 0.0537(7) Uani 1 1 d .
O4 O -0.0791(3) 0.4645(3) 0.35344(15) 0.0471(7) Uani 1 1 d .
C1 C 0.1675(5) 0.2233(5) 0.3200(3) 0.0486(10) Uani 1 1 d .
H1 H 0.1605 0.3155 0.2920 0.058 Uiso 1 1 calc R
C2 C 0.1625(6) 0.0531(5) 0.4097(3) 0.0599(12) Uani 1 1 d .
H2 H 0.1509 0.0027 0.4601 0.072 Uiso 1 1 calc R
C3 C 0.2504(18) 0.066(4) 0.2035(10) 0.065(5) Uani 0.50 1 d PD
H3A H 0.2324 0.1543 0.1659 0.078 Uiso 0.50 1 d PR
H3B H 0.1789 -0.0121 0.1730 0.078 Uiso 0.50 1 d PR
C4 C 0.4280(9) 0.0175(10) 0.2203(5) 0.0496(19) Uani 0.50 1 d PD
H4A H 0.4434 -0.0756 0.2531 0.060 Uiso 0.50 1 d PR
H4B H 0.4553 0.0011 0.1640 0.060 Uiso 0.50 1 d PR
C5 C 0.5385(12) 0.1349(11) 0.2726(7) 0.062(3) Uani 0.50 1 d PD
H5A H 0.5118 0.1504 0.3292 0.074 Uiso 0.50 1 d PR
H5B H 0.5217 0.2283 0.2401 0.074 Uiso 0.50 1 d PR
C6 C 0.7170(15) 0.088(4) 0.2888(8) 0.088(11) Uani 0.50 1 d PD
H6A H 0.7819 0.1481 0.3366 0.105 Uiso 0.50 1 d PR
H6B H 0.7267 -0.0152 0.3089 0.105 Uiso 0.50 1 d PR
C7 C -0.2561(4) 0.3615(5) 0.5105(2) 0.0425(9) Uani 1 1 d .
C8 C -0.4141(5) 0.2884(5) 0.5137(3) 0.0587(11) Uani 1 1 d .
H8A H -0.4171 0.2747 0.5746 0.088 Uiso 1 1 calc R
H8B H -0.4225 0.1933 0.4846 0.088 Uiso 1 1 calc R
H8C H -0.5038 0.3505 0.4840 0.088 Uiso 1 1 calc R
C9 C 0.1512(5) 0.4129(5) 0.6535(2) 0.0479(10) Uani 1 1 d .
C10 C 0.2439(7) 0.3637(6) 0.7448(3) 0.0798(16) Uani 1 1 d .
H10A H 0.2222 0.4313 0.7884 0.120 Uiso 1 1 calc R
H10B H 0.3589 0.3635 0.7482 0.120 Uiso 1 1 calc R
H10C H 0.2099 0.2651 0.7561 0.120 Uiso 1 1 calc R

loop_
_atom_site_aniso_label
_atom_site_aniso_U_11
_atom_site_aniso_U_22
_atom_site_aniso_U_33
_atom_site_aniso_U_23
_atom_site_aniso_U_13
_atom_site_aniso_U_12
Cu1 0.0433(3) 0.0358(3) 0.0343(2) -0.0007(2) 0.01150(18) 0.0094(2)
N1 0.0478(18) 0.0384(19) 0.0475(18) -0.0020(15) 0.0208(15) 0.0106(15)
N2 0.071(2) 0.067(3) 0.0475(18) 0.0150(19) 0.0360(17) 0.0325(19)
N3 0.123(3) 0.053(2) 0.063(2) 0.012(2) 0.054(2) 0.040(2)
O1 0.0535(16) 0.0477(16) 0.0554(16) -0.0047(14) 0.0235(13) 0.0008(13)
O2 0.0466(16) 0.0458(17) 0.0627(17) -0.0010(14) 0.0210(13) 0.0024(13)
O3 0.0721(19) 0.0477(17) 0.0393(14) 0.0035(13) 0.0101(13) 0.0229(14)
O4 0.0587(17) 0.0450(16) 0.0366(14) 0.0015(12) 0.0104(12) 0.0154(13)
C1 0.053(2) 0.040(2) 0.057(2) 0.0110(19) 0.021(2) 0.0101(19)
C2 0.085(3) 0.047(3) 0.062(3) 0.017(2) 0.046(2) 0.024(2)
C3 0.046(6) 0.110(13) 0.045(8) 0.004(9) 0.024(5) 0.027(8)
C4 0.057(5) 0.048(5) 0.051(5) -0.007(4) 0.027(4) -0.004(4)
C5 0.073(11) 0.058(6) 0.070(9) -0.020(5) 0.047(7) -0.023(6)
C6 0.095(13) 0.14(2) 0.038(8) -0.037(11) 0.041(8) -0.072(17)
C7 0.043(2) 0.046(3) 0.0369(18) 0.0064(19) 0.0075(15) 0.0037(19)
C8 0.048(2) 0.058(3) 0.069(3) 0.004(2) 0.014(2) -0.002(2)
C9 0.052(2) 0.055(3) 0.037(2) 0.0099(19) 0.0119(17) 0.011(2)
C10 0.107(4) 0.084(4) 0.043(2) 0.012(3) 0.008(2) 0.040(3)

loop_
_atom_type_symbol
_atom_type_description
_atom_type_scat_dispersion_real
_atom_type_scat_dispersion_imag
_atom_type_scat_source
C C 0.0033 0.0016 'International Tables Vol C Tables 4.2.6.8 and 6.1.1.4'
H H 0.0000 0.0000 'International Tables Vol C Tables 4.2.6.8 and 6.1.1.4'
N N 0.0061 0.0033 'International Tables Vol C Tables 4.2.6.8 and 6.1.1.4'
O O 0.0106 0.0060 'International Tables Vol C Tables 4.2.6.8 and 6.1.1.4'
Cu Cu 0.3201 1.2651 'International Tables Vol C Tables 4.2.6.8 and 6.1.1.4'

loop_
_geom_angle_atom_site_label_1
_geom_angle_atom_site_label_2
_geom_angle_atom_site_label_3
_geom_angle
_geom_angle_site_symmetry_1
_geom_angle_site_symmetry_3
O3 Cu1 O1 89.78(12) . .
O3 Cu1 O4 168.18(10) . .
O1 Cu1 O4 88.11(11) . .
O3 Cu1 O2 89.89(12) . 3_566
O1 Cu1 O2 167.92(11) . 3_566
O4 Cu1 O2 89.75(12) . 3_566
O3 Cu1 N1 100.52(11) . .
O1 Cu1 N1 98.90(12) . .
O4 Cu1 N1 91.30(11) . .
O2 Cu1 N1 93.03(12) 3_566 .
O3 Cu1 Cu1 85.61(8) . 3_566
O1 Cu1 Cu1 86.99(8) . 3_566
O4 Cu1 Cu1 82.67(7) . 3_566
O2 Cu1 Cu1 80.95(8) 3_566 3_566
N1 Cu1 Cu1 171.46(9) . 3_566
C1 N1 C2 102.3(3) . .
C1 N1 Cu1 120.5(3) . .
C2 N1 Cu1 137.2(3) . .
C1 N2 N3 109.8(3) . .
C1 N2 C3 131.4(15) . .
N3 N2 C3 118.5(16) . .
C1 N2 C6 125.9(13) . 2_655
N3 N2 C6 123.7(13) . 2_655
C3 N2 C6 12.9(19) . 2_655
C2 N3 N2 102.4(3) . .
C7 O1 Cu1 120.1(3) . .
C7 O2 Cu1 127.0(2) . 3_566
C9 O3 Cu1 121.5(2) . .
C9 O4 Cu1 124.5(2) 3_566 .
N2 C1 N1 110.6(3) . .
N2 C1 H1 124.7 . .
N1 C1 H1 124.7 . .
N3 C2 N1 114.9(4) . .
N3 C2 H2 122.6 . .
N1 C2 H2 122.6 . .
C6 C3 N2 85(4) 2_655 .
C6 C3 C4 54(8) 2_655 .
N2 C3 C4 109.3(10) . .
C6 C3 C5 19(6) 2_655 2_655
N2 C3 C5 99.6(13) . 2_655
C4 C3 C5 36.4(6) . 2_655
C6 C3 H3A 74.9 2_655 .
N2 C3 H3A 109.8 . .
C4 C3 H3A 109.7 . .
C5 C3 H3A 81.2 2_655 .
C6 C3 H3B 162.3 2_655 .
N2 C3 H3B 109.8 . .
C4 C3 H3B 110.0 . .
C5 C3 H3B 142.9 2_655 .
H3A C3 H3B 108.2 . .
C5 C4 C4 76.1(6) 2_655 2_655
C5 C4 C6 76.5(13) 2_655 2_655
C4 C4 C6 136.1(10) 2_655 2_655
C5 C4 C5 32.6(7) 2_655 .
C4 C4 C5 44.7(4) 2_655 .
C6 C4 C5 98.9(14) 2_655 .
C5 C4 C3 87.6(18) 2_655 .
C4 C4 C3 144.2(11) 2_655 .
C6 C4 C3 11(3) 2_655 .
C5 C4 C3 110.1(13) . .
C5 C4 H4A 141.5 2_655 .
C4 C4 H4A 69.9 2_655 .
C6 C4 H4A 117.0 2_655 .
C5 C4 H4A 109.7 . .
C3 C4 H4A 109.6 . .
C5 C4 H4B 97.1 2_655 .
C4 C4 H4B 104.0 2_655 .
C6 C4 H4B 113.0 2_655 .
C5 C4 H4B 109.7 . .
C3 C4 H4B 109.7 . .
H4A C4 H4B 108.2 . .
C5 C5 C4 102.4(7) 2_655 2_655
C5 C5 C4 45.0(5) 2_655 .
C4 C5 C4 59.2(8) 2_655 .
C5 C5 C6 132(2) 2_655 .
C4 C5 C6 59.6(13) 2_655 .
C4 C5 C6 110.4(11) . .
C5 C5 C3 134(2) 2_655 2_655
C4 C5 C3 56.0(13) 2_655 2_655
C4 C5 C3 108.4(14) . 2_655
C6 C5 C3 4.1(18) . 2_655
C5 C5 H5A 117.1 2_655 .
C4 C5 H5A 99.2 2_655 .
C4 C5 H5A 109.6 . .
C6 C5 H5A 109.6 . .
C3 C5 H5A 107.5 2_655 .
C5 C5 H5B 65.1 2_655 .
C4 C5 H5B 152.6 2_655 .
C4 C5 H5B 109.5 . .
C6 C5 H5B 109.6 . .
C3 C5 H5B 113.7 2_655 .
H5A C5 H5B 108.1 . .
C3 C6 C4 115(10) 2_655 2_655
C3 C6 N2 83(3) 2_655 2_655
C4 C6 N2 119.2(14) 2_655 2_655
C3 C6 C5 156(8) 2_655 .
C4 C6 C5 43.9(5) 2_655 .
N2 C6 C5 115.3(11) 2_655 .
C3 C6 H6A 77.7 2_655 .
C4 C6 H6A 131.6 2_655 .
N2 C6 H6A 108.5 2_655 .
C5 C6 H6A 108.4 . .
C3 C6 H6B 48.9 2_655 .
C4 C6 H6B 66.0 2_655 .
N2 C6 H6B 108.4 2_655 .
C5 C6 H6B 108.5 . .
H6A C6 H6B 107.5 . .
O2 C7 O1 124.8(4) . .
O2 C7 C8 117.6(4) . .
O1 C7 C8 117.6(4) . .
C7 C8 H8A 109.5 . .
C7 C8 H8B 109.5 . .
H8A C8 H8B 109.5 . .
C7 C8 H8C 109.5 . .
H8A C8 H8C 109.5 . .
H8B C8 H8C 109.5 . .
O4 C9 O3 125.6(3) 3_566 .
O4 C9 C10 117.9(4) 3_566 .
O3 C9 C10 116.5(4) . .
C9 C10 H10A 109.5 . .
C9 C10 H10B 109.5 . .
H10A C10 H10B 109.5 . .
C9 C10 H10C 109.5 . .
H10A C10 H10C 109.5 . .
H10B C10 H10C 109.5 . .

loop_
_geom_bond_atom_site_label_1
_geom_bond_atom_site_label_2
_geom_bond_distance
_geom_bond_site_symmetry_2
Cu1 O3 1.961(3) .
Cu1 O1 1.964(3) .
Cu1 O4 1.974(2) .
Cu1 O2 1.977(3) 3_566
Cu1 N1 2.156(3) .
Cu1 Cu1 2.6297(9) 3_566
N1 C1 1.328(4) .
N1 C2 1.335(5) .
N2 C1 1.305(5) .
N2 N3 1.350(5) .
N2 C3 1.466(14) .
N2 C6 1.472(7) 2_655
N3 C2 1.311(5) .
O1 C7 1.258(4) .
O2 C7 1.242(5) .
O2 Cu1 1.977(3) 3_566
O3 C9 1.257(4) .
O4 C9 1.248(4) 3_566
C1 H1 0.9300 .
C2 H2 0.9300 .
C3 C6 0.33(5) 2_655
C3 C4 1.522(10) .
C3 C5 1.83(3) 2_655
C3 H3A 0.9700 .
C3 H3B 0.9700 .
C4 C5 1.089(10) 2_655
C4 C4 1.330(15) 2_655
C4 C6 1.35(2) 2_655
C4 C5 1.504(7) .
C4 H4A 0.9700 .
C4 H4B 0.9700 .
C5 C5 0.829(16) 2_655
C5 C4 1.089(10) 2_655
C5 C6 1.526(10) .
C5 C3 1.83(3) 2_655
C5 H5A 0.9700 .
C5 H5B 0.9700 .
C6 C3 0.33(5) 2_655
C6 C4 1.35(2) 2_655
C6 N2 1.472(7) 2_655
C6 H6A 0.9700 .
C6 H6B 0.9700 .
C7 C8 1.500(5) .
C8 H8A 0.9600 .
C8 H8B 0.9600 .
C8 H8C 0.9600 .
C9 O4 1.248(4) 3_566
C9 C10 1.503(5) .
C10 H10A 0.9600 .
C10 H10B 0.9600 .
C10 H10C 0.9600 .
